data_7133321
loop_
_publ_author_name
'Katzer, Nicholas J.'
'Kaur, Mandeep'
'Sen, Asmita'
'Nimaiyar, Rupal'
'Autschbach, Jochen'
'Arnold, Polly L.'
'Hintermair, Ulrich'

_publ_section_title
;
 Tetraphenylpentalenide organolanthanide complexes.
;
_journal_issue 72
_journal_name_full 'Chemical communications (Cambridge, England)'
_journal_page_first 9749
_journal_page_last 9752
_journal_paper_doi 10.1039/d4cc02570a
_journal_volume 60
_journal_year 2024
_chemical_formula_moiety 'C48 H62 K2 O8'
_chemical_formula_sum 'C48 H62 K2 O8'
_chemical_formula_weight 845.17
_space_group_crystal_system monoclinic
_space_group_IT_number 14
_space_group_name_Hall '-P 2ybc'
_space_group_name_H-M_alt 'P 1 21/c 1'
_atom_sites_solution_hydrogens mixed
_atom_sites_solution_primary dual
_audit_creation_date 2024-06-10
_audit_creation_method
;
Olex2 1.5
(compiled 2024.01.12 svn.r2f8d729c for OlexSys, GUI svn.r6928)
;
_audit_update_record
;
2024-06-18 deposited with the CCDC.	2024-07-09 downloaded from the CCDC.
;
_cell_angle_alpha 90
_cell_angle_beta 106.8280(10)
_cell_angle_gamma 90
_cell_formula_units_Z 2
_cell_length_a 11.14420(10)
_cell_length_b 13.06880(10)
_cell_length_c 16.74600(10)
_cell_measurement_reflns_used 34332
_cell_measurement_temperature 200.00(10)
_cell_measurement_theta_max 79.6210
_cell_measurement_theta_min 4.1070
_cell_volume 2334.47(3)
_computing_cell_refinement 'CrysAlisPro 1.171.42.95a (Rigaku OD, 2023)'
_computing_data_collection 'CrysAlisPro 1.171.42.95a (Rigaku OD, 2023)'
_computing_data_reduction 'CrysAlisPro 1.171.42.95a (Rigaku OD, 2023)'
_computing_molecular_graphics 'Olex2 1.5 (Dolomanov et al., 2009)'
_computing_publication_material 'Olex2 1.5 (Dolomanov et al., 2009)'
_computing_structure_refinement 'SHELXL 2018/3 (Sheldrick, 2015)'
_computing_structure_solution 'SHELXT 2018/2 (Sheldrick, 2018)'
_diffrn_ambient_environment N~2~
_diffrn_ambient_temperature 200.00(10)
_diffrn_detector 'Hybrid Pixel Array Detector'
_diffrn_detector_area_resol_mean 10.0000
_diffrn_detector_type HyPix
_diffrn_measured_fraction_theta_full 1.000
_diffrn_measured_fraction_theta_max 0.995
_diffrn_measurement_details
;
List of Runs (angles in degrees, time in seconds):

  # Type    Start    End  Width  t~exp~   \w     \q     \k     \f   Frames
#--------------------------------------------------------------------------
  1  \w    -26.00   8.00   0.50    0.05    --   47.94 -19.00-180.00   68
  2  \w    -25.00  34.00   0.50    0.05    --   47.94 -37.00 -60.00  118
  3  \w    -26.00   8.00   0.50    0.05    --   47.94 -19.00 -30.00   68
  4  \w    -26.00   8.00   0.50    0.05    --   47.94 -19.00 120.00   68
  5  \w     85.00 111.00   0.50    0.21    --  113.25 -82.00  57.53   52
  6  \w     57.00 111.00   0.50    0.21    --  113.25-125.00  60.00  108
  7  \w     48.00  80.00   0.50    0.21    --  113.25-125.00 -60.00   64
  8  \w     86.00 111.00   0.50    0.21    --  113.25-125.00 -60.00   50
  9  \w     44.00 125.00   0.50    0.21    --  113.25-143.00 -91.18  162
 10  \w     44.00  91.00   0.50    0.21    --  113.25-125.00-150.00   94
 11  \w     47.00 108.00   0.50    0.21    --  113.25-106.00 -22.31  122
 12  \w      0.00  80.00   0.50    0.05    --   47.94 -99.00-120.00  160
 13  \w     42.00  83.00   0.50    0.21    --  113.25 -94.00  30.00   82
 14  \w     75.00 105.00   0.50    0.21    --  113.25 -94.00  90.00   60
 15  \w     70.00 104.00   0.50    0.21    --  113.25 -94.00 120.00   68
 16  \w     68.00 103.00   0.50    0.21    --  113.25 -94.00 150.00   70
 17  \w     78.00 107.00   0.50    0.21    --  113.25-104.00  48.50   58
 18  \w     43.00  69.00   0.50    0.21    --  113.25 -94.00   0.00   52
 19  \w     71.00  97.00   0.50    0.21    --  113.25 -94.00 -90.00   52
 20  \w     77.00 103.00   0.50    0.21    --  113.25 -90.00-174.44   52
 21  \w     68.00 106.00   0.50    0.21    --  113.25 -94.00-180.00   76
 22  \w     42.00 106.00   0.50    0.21    --  113.25 -94.00-150.00  128
 23  \w     42.00  86.00   0.50    0.21    --  113.25 -94.00-120.00   88
 24  \w     89.00 115.00   0.50    0.21    --  113.25 -88.00  46.29   52
 25  \w     57.00  82.00   0.50    0.21    --  113.25 -88.00  46.29   50
 26  \w     43.00  73.00   0.50    0.21    --  113.25 -82.00  57.53   60
 27  \w    103.00 128.00   0.50    0.21    --  113.25 -86.00 170.86   50
 28  \w     42.00  71.00   0.50    0.21    --  113.25 -61.00  90.00   58
 29  \w     58.00 112.00   0.50    0.21    --  113.25 -77.00  90.00  108
 30  \w     98.00 132.00   0.50    0.21    --  113.25 -77.00 -90.00   68
 31  \w     84.00 111.00   0.50    0.21    --  113.25 -77.00 -60.00   54
 32  \w     53.00  79.00   0.50    0.21    --  113.25 -77.00 -60.00   52
 33  \w     42.00  88.00   0.50    0.21    --  113.25 -77.00 -90.00   92
 34  \w     43.00  75.00   0.50    0.21    --  113.25 -77.00-150.00   64
 35  \w     51.00  80.00   0.50    0.21    --  113.25 -77.00-180.00   58
 36  \w     78.00 125.00   0.50    0.21    --  113.25 -77.00-150.00   94
 37  \w    100.00 135.00   0.50    0.21    --  113.25 -76.00 -41.98   70
 38  \w    105.00 131.00   0.50    0.21    --  113.25 -77.00   0.00   52
 39  \w     42.00  67.00   0.50    0.21    --  113.25 -61.00 -90.00   50
 40  \w     43.00  70.00   0.50    0.21    --  113.25 -61.00 -30.00   54
 41  \w     43.00  69.00   0.50    0.21    --  113.25 -61.00-120.00   52
 42  \w     44.00  70.00   0.50    0.21    --  113.25 -77.00  30.00   52
 43  \w     42.00  71.00   0.50    0.21    --  113.25 -61.00  60.00   58
 44  \w     46.00  73.00   0.50    0.21    --  113.25 -62.00 107.82   54
 45  \w    100.00 171.00   0.50    0.21    --  113.25  15.00  30.00  142
 46  \w    124.00 168.00   0.50    0.21    --  113.25  61.00 150.00   88
 47  \w    118.00 145.00   0.50    0.21    --  113.25  61.00 120.00   54
 48  \w    150.00 178.00   0.50    0.21    --  113.25  61.00 120.00   56
 49  \w    118.00 145.00   0.50    0.21    --  113.25  77.00  60.00   54
 50  \w    108.00 175.00   0.50    0.21    --  113.25  61.00 -60.00  134
 51  \w    120.00 175.00   0.50    0.21    --  113.25  77.00 -90.00  110
 52  \w    107.00 143.00   0.50    0.21    --  113.25  61.00-120.00   72
 53  \w    146.00 175.00   0.50    0.21    --  113.25  77.00-150.00   58
 54  \w    145.00 170.00   0.50    0.21    --  113.25  61.00-120.00   50
 55  \w    105.00 173.00   0.50    0.21    --  113.25  45.00-150.00  136
 56  \w    101.00 135.00   0.50    0.21    --  113.25  30.00-150.00   68
 57  \w    112.00 172.00   0.50    0.21    --  113.25  15.00  60.00  120
 58  \w    103.00 152.00   0.50    0.21    --  113.25  30.00 150.00   98
 59  \w    111.00 137.00   0.50    0.21    --  113.25  61.00  90.00   52
 60  \w    140.00 166.00   0.50    0.21    --  113.25  61.00  90.00   52
 61  \w    106.00 146.00   0.50    0.21    --  113.25  15.00 -90.00   80
 62  \w    122.00 148.00   0.50    0.21    --  113.25  15.00-120.00   52
 63  \w    100.00 140.00   0.50    0.21    --  113.25  15.00 -60.00   80
 64  \w    103.00 178.00   0.50    0.21    --  113.25 111.00  87.37  150
 65  \w    133.00 159.00   0.50    0.21    --  113.25 125.00 150.00   52
 66  \w    126.00 163.00   0.50    0.21    --  113.25 125.00  90.00   74
 67  \w    122.00 154.00   0.50    0.21    --  113.25 125.00   0.00   64
 68  \w    108.00 158.00   0.50    0.21    --  113.25 125.00 -60.00  100
 69  \w    149.00 175.00   0.50    0.21    --  113.25 125.00-120.00   52
 70  \w    119.00 145.00   0.50    0.21    --  113.25 125.00-180.00   52
 71  \w    102.00 128.00   0.50    0.21    --  113.25 125.00-120.00   52
 72  \w    138.00 170.00   0.50    0.21    --  113.25 117.00 120.62   64
 73  \w    -71.00  16.00   0.50    0.05    --  -47.94  77.00   0.00  174
 74  \w    -42.00  25.00   0.50    0.05    --  -47.94  37.00 -90.00  134
 75  \w    -16.00  28.00   0.50    0.05    --  -47.94  19.00 -30.00   88
 76  \w    -42.00  25.00   0.50    0.05    --  -47.94  37.00 150.00  134
 77  \w    -16.00  28.00   0.50    0.05    --  -47.94  19.00 120.00   88
 78  \w    -16.00  28.00   0.50    0.05    --  -47.94  19.00   0.00   88
 79  \w    -16.00  28.00   0.50    0.05    --  -47.94  19.00  30.00   88
 80  \w    -53.00 -20.00   0.50    0.21    --  -91.75  45.00 150.00   66
 81  \w   -163.00 -97.00   0.50    0.21    --  -91.75 -52.00 -87.45  132
;
_diffrn_measurement_device 'four-circle diffractometer'
_diffrn_measurement_device_type 'XtaLAB Synergy, Dualflex, HyPix'
_diffrn_measurement_method '\w scans'
_diffrn_orient_matrix_type 'CrysAlisPro convention (1999,Acta A55,543-557)'
_diffrn_orient_matrix_UB_11 0.0011411000
_diffrn_orient_matrix_UB_12 -0.1163938000
_diffrn_orient_matrix_UB_13 -0.0142589000
_diffrn_orient_matrix_UB_21 -0.0757053000
_diffrn_orient_matrix_UB_22 -0.0162816000
_diffrn_orient_matrix_UB_23 0.0627251000
_diffrn_orient_matrix_UB_31 -0.1229717000
_diffrn_orient_matrix_UB_32 0.0089150000
_diffrn_orient_matrix_UB_33 -0.0714467000
_diffrn_radiation_monochromator mirror
_diffrn_radiation_probe x-ray
_diffrn_radiation_type 'Cu K\a'
_diffrn_radiation_wavelength 1.54184
_diffrn_reflns_av_R_equivalents 0.0363
_diffrn_reflns_av_unetI/netI 0.0177
_diffrn_reflns_Laue_measured_fraction_full 1.000
_diffrn_reflns_Laue_measured_fraction_max 0.995
_diffrn_reflns_limit_h_max 13
_diffrn_reflns_limit_h_min -14
_diffrn_reflns_limit_k_max 16
_diffrn_reflns_limit_k_min -16
_diffrn_reflns_limit_l_max 21
_diffrn_reflns_limit_l_min -21
_diffrn_reflns_number 51712
_diffrn_reflns_point_group_measured_fraction_full 1.000
_diffrn_reflns_point_group_measured_fraction_max 0.995
_diffrn_reflns_theta_full 67.684
_diffrn_reflns_theta_max 80.078
_diffrn_reflns_theta_min 4.144
_diffrn_source 'micro-focus sealed X-ray tube'
_diffrn_source_type 'PhotonJet (Cu) X-ray Source'
_exptl_absorpt_coefficient_mu 2.192
_exptl_absorpt_correction_T_max 1.000
_exptl_absorpt_correction_T_min 0.498
_exptl_absorpt_correction_type gaussian
_exptl_absorpt_process_details
;
CrysAlisPro 1.171.42.95a (Rigaku Oxford Diffraction, 2023)
Numerical absorption correction based on gaussian integration over
a multifaceted crystal model
Empirical absorption correction using spherical harmonics,
implemented in SCALE3 ABSPACK scaling algorithm.
;
_exptl_crystal_colour 'intense red'
_exptl_crystal_density_diffrn 1.202
_exptl_crystal_description prism
_exptl_crystal_F_000 904
_exptl_crystal_size_max 0.24
_exptl_crystal_size_mid 0.17
_exptl_crystal_size_min 0.16
_refine_diff_density_max 0.581
_refine_diff_density_min -0.193
_refine_diff_density_rms 0.034
_refine_ls_extinction_coef 0.0047(3)
_refine_ls_extinction_expression Fc^*^=kFc[1+0.001xFc^2^\l^3^/sin(2\q)]^-1/4^
_refine_ls_extinction_method 'SHELXL-2018/3 (Sheldrick 2018)'
_refine_ls_goodness_of_fit_ref 1.103
_refine_ls_hydrogen_treatment mixed
_refine_ls_matrix_type full
_refine_ls_number_parameters 299
_refine_ls_number_reflns 5064
_refine_ls_number_restraints 10
_refine_ls_restrained_S_all 1.103
_refine_ls_R_factor_all 0.0362
_refine_ls_R_factor_gt 0.0347
_refine_ls_shift/su_max 0.001
_refine_ls_shift/su_mean 0.000
_refine_ls_structure_factor_coef Fsqd
_refine_ls_weighting_details 'w=1/[\s^2^(Fo^2^)+(0.0501P)^2^+0.4437P] where P=(Fo^2^+2Fc^2^)/3'
_refine_ls_weighting_scheme calc
_refine_ls_wR_factor_gt 0.0980
_refine_ls_wR_factor_ref 0.0995
_reflns_Friedel_coverage 0.000
_reflns_number_gt 4747
_reflns_number_total 5064
_reflns_threshold_expression 'I > 2\s(I)'
_cod_data_source_file d4cc02570a2.cif
_cod_data_source_block pla23074_refinalized
_cod_depositor_comments 'Adding full bibliography for 7133320--7133330.cif.'
_cod_database_code 7133321
_shelx_shelxl_version_number 2018/3
_chemical_oxdiff_formula 'K2 O8 C50 H70'
_chemical_oxdiff_usercomment NJK-07-043
_shelx_space_group_comment
;
The symmetry employed for this shelxl refinement is uniquely defined
by the following loop, which should always be used as a source of
symmetry information in preference to the above space-group names.
They are only intended as comments.
;
_shelx_estimated_absorpt_t_max 0.721
_shelx_estimated_absorpt_t_min 0.621
_olex2_refinement_description
;
1. Fixed Uiso
 At 1.2 times of:
  All C(H) groups, All C(H,H) groups
 At 1.5 times of:
  All C(H,H,H) groups, All C(H,H,H,H,H,H) groups
2. Restrained distances
 C23-C22 \\sim C26-C25
 with sigma of 0.02
 O5-C22 \\sim O3-C25 \\sim O4-C26 \\sim O4-C23
 with sigma of 0.02
 O3-C21 \\sim O5-C21 \\sim O4-C24
 with sigma of 0.02
3. Others
 Sof(H21A)=Sof(H21B)=Sof(H21C)=Sof(O5)=Sof(C22)=Sof(H22A)=Sof(H22B)=Sof(C23)=
 Sof(H23A)=Sof(H23B)=1-FVAR(1)
 Sof(H21D)=Sof(H21E)=Sof(H21F)=Sof(O3)=Sof(C25)=Sof(H25A)=Sof(H25B)=Sof(C26)=
 Sof(H26A)=Sof(H26B)=FVAR(1)
4.a Secondary CH2 refined with riding coordinates:
 C19(H19A,H19B), C18(H18A,H18B), C25(H25A,H25B), C22(H22A,H22B), C26(H26A,
 H26B), C23(H23A,H23B)
4.b Aromatic/amide H refined with riding coordinates:
 C6(H6), C16(H16), C10(H10), C12(H12), C7(H7), C9(H9), C8(H8), C15(H15),
 C14(H14), C13(H13)
4.c Idealised Me refined as rotating group:
 C24(H24A,H24B,H24C), C21(H21D,H21E,H21F), C21(H21A,H21B,H21C), C20(H20A,H20B,
 H20C), C17(H17A,H17B,H17C)
;
_olex2_submission_special_instructions 'No special instructions were received'
_oxdiff_exptl_absorpt_empirical_details
;
Empirical correction (ABSPACK) includes:
- Absorption correction using spherical harmonics
- Frame scaling
;
_oxdiff_exptl_absorpt_empirical_full_max 1.143
_oxdiff_exptl_absorpt_empirical_full_min 0.906

loop_
_space_group_symop_operation_xyz
'x, y, z'
'-x, y+1/2, -z+1/2'
'-x, -y, -z'
'x, -y-1/2, z-1/2'

loop_
_atom_site_label
_atom_site_type_symbol
_atom_site_fract_x
_atom_site_fract_y
_atom_site_fract_z
_atom_site_U_iso_or_equiv
_atom_site_adp_type
_atom_site_occupancy
_atom_site_site_symmetry_order
_atom_site_calc_flag
_atom_site_refinement_flags_posn
_atom_site_refinement_flags_adp
_atom_site_refinement_flags_occupancy
_atom_site_disorder_assembly
_atom_site_disorder_group
K1 K 0.65597(2) 0.46789(2) 0.66991(2) 0.04479(11) Uani 1 1 d . . . . .
O2 O 0.77190(11) 0.60118(9) 0.79573(7) 0.0591(3) Uani 1 1 d . . . . .
O4 O 0.70389(11) 0.30457(9) 0.77984(7) 0.0607(3) Uani 1 1 d D . . . .
O1 O 0.91960(10) 0.47119(10) 0.72795(8) 0.0623(3) Uani 1 1 d . . . . .
C3 C 0.64753(9) 0.55888(8) 0.50294(6) 0.0279(2) Uani 1 1 d . . . . .
C4 C 0.51774(9) 0.55304(7) 0.50241(6) 0.0264(2) Uani 1 1 d . . . . .
C2 C 0.68645(10) 0.45740(8) 0.49664(7) 0.0299(2) Uani 1 1 d . . . . .
C1 C 0.59030(9) 0.38623(8) 0.49621(6) 0.0282(2) Uani 1 1 d . . . . .
C11 C 0.73713(10) 0.64304(8) 0.52436(7) 0.0318(2) Uani 1 1 d . . . . .
C5 C 0.61560(10) 0.27740(8) 0.51215(6) 0.0311(2) Uani 1 1 d . . . . .
C6 C 0.53993(11) 0.21394(9) 0.54503(7) 0.0357(2) Uani 1 1 d . . . . .
H6 H 0.467896 0.241763 0.556479 0.043 Uiso 1 1 calc R U . . .
C16 C 0.72440(11) 0.72344(9) 0.57654(7) 0.0395(3) Uani 1 1 d . . . . .
H16 H 0.651302 0.726971 0.594743 0.047 Uiso 1 1 calc R U . . .
C10 C 0.72265(11) 0.23144(10) 0.49847(8) 0.0423(3) Uani 1 1 d . . . . .
H10 H 0.776420 0.271655 0.476269 0.051 Uiso 1 1 calc R U . . .
C12 C 0.84656(11) 0.64278(11) 0.49825(9) 0.0447(3) Uani 1 1 d . . . . .
H12 H 0.858626 0.589975 0.462349 0.054 Uiso 1 1 calc R U . . .
C7 C 0.56867(13) 0.11105(9) 0.56112(9) 0.0464(3) Uani 1 1 d . . . . .
H7 H 0.514776 0.069473 0.582153 0.056 Uiso 1 1 calc R U . . .
C9 C 0.75133(13) 0.12958(11) 0.51648(10) 0.0523(3) Uani 1 1 d . . . . .
H9 H 0.825110 0.101512 0.507687 0.063 Uiso 1 1 calc R U . . .
C8 C 0.67400(14) 0.06810(10) 0.54712(10) 0.0541(4) Uani 1 1 d . . . . .
H8 H 0.692884 -0.002274 0.558341 0.065 Uiso 1 1 calc R U . . .
C15 C 0.81613(15) 0.79818(10) 0.60234(10) 0.0556(4) Uani 1 1 d . . . . .
H15 H 0.805285 0.851282 0.638373 0.067 Uiso 1 1 calc R U . . .
C14 C 0.92272(15) 0.79628(12) 0.57631(12) 0.0668(5) Uani 1 1 d . . . . .
H14 H 0.985151 0.847620 0.593968 0.080 Uiso 1 1 calc R U . . .
C13 C 0.93703(13) 0.71845(13) 0.52414(12) 0.0627(4) Uani 1 1 d . . . . .
H13 H 1.009939 0.716580 0.505635 0.075 Uiso 1 1 calc R U . . .
C24 C 0.79005(19) 0.23307(15) 0.76353(13) 0.0756(5) Uani 1 1 d D . . . .
H24A H 0.751845 0.199322 0.709923 0.113 Uiso 1 1 calc R U . . .
H24B H 0.811405 0.181666 0.808021 0.113 Uiso 1 1 calc R U . . .
H24C H 0.866283 0.268950 0.761403 0.113 Uiso 1 1 calc R U . . .
C19 C 0.90262(17) 0.58889(16) 0.83098(12) 0.0725(5) Uani 1 1 d . . . . .
H19A H 0.919089 0.532072 0.871820 0.087 Uiso 1 1 calc R U . . .
H19B H 0.938865 0.652200 0.860779 0.087 Uiso 1 1 calc R U . . .
C18 C 0.96258(16) 0.56650(17) 0.76462(14) 0.0741(5) Uani 1 1 d . . . . .
H18A H 0.941489 0.620912 0.721688 0.089 Uiso 1 1 calc R U . . .
H18B H 1.054828 0.564737 0.788750 0.089 Uiso 1 1 calc R U . . .
C21 C 0.35805(17) 0.44544(18) 0.71931(13) 0.0752(5) Uani 1 1 d D . . . .
H21D H 0.338437 0.497670 0.675444 0.113 Uiso 0.292(9) 1 calc R U P A 2
H21E H 0.313625 0.461131 0.760496 0.113 Uiso 0.292(9) 1 calc R U P A 2
H21F H 0.331558 0.378187 0.694581 0.113 Uiso 0.292(9) 1 calc R U P A 2
H21A H 0.368504 0.487881 0.769113 0.113 Uiso 0.708(9) 1 calc R U P A 1
H21B H 0.288631 0.397463 0.714165 0.113 Uiso 0.708(9) 1 calc R U P A 1
H21C H 0.339633 0.489314 0.669778 0.113 Uiso 0.708(9) 1 calc R U P A 1
C20 C 0.7088(2) 0.61768(18) 0.85668(13) 0.0815(6) Uani 1 1 d . . . . .
H20A H 0.618224 0.620831 0.829606 0.122 Uiso 1 1 calc R U . . .
H20B H 0.737042 0.682330 0.885678 0.122 Uiso 1 1 calc R U . . .
H20C H 0.727257 0.561314 0.896997 0.122 Uiso 1 1 calc R U . . .
C17 C 0.98477(18) 0.4386(2) 0.67134(14) 0.0946(8) Uani 1 1 d . . . . .
H17A H 0.948623 0.374223 0.645175 0.142 Uiso 1 1 calc R U . . .
H17B H 1.073420 0.428200 0.701450 0.142 Uiso 1 1 calc R U . . .
H17C H 0.977356 0.490908 0.628231 0.142 Uiso 1 1 calc R U . . .
O3 O 0.4851(4) 0.4445(6) 0.7578(4) 0.0506(16) Uani 0.292(9) 1 d D . P A 2
O5 O 0.46886(18) 0.3905(3) 0.72631(19) 0.0623(10) Uani 0.708(9) 1 d D . P A 1
C25 C 0.5206(9) 0.3687(9) 0.8207(6) 0.064(2) Uani 0.292(9) 1 d D . P A 2
H25A H 0.444865 0.342376 0.833373 0.076 Uiso 0.292(9) 1 calc R U P A 2
H25B H 0.575682 0.399862 0.872255 0.076 Uiso 0.292(9) 1 calc R U P A 2
C22 C 0.5028(3) 0.3240(4) 0.7959(2) 0.0583(8) Uani 0.708(9) 1 d D . P A 1
H22A H 0.427856 0.287327 0.801387 0.070 Uiso 0.708(9) 1 calc R U P A 1
H22B H 0.539285 0.363619 0.847587 0.070 Uiso 0.708(9) 1 calc R U P A 1
C26 C 0.5868(12) 0.2834(9) 0.7951(8) 0.079(4) Uani 0.292(9) 1 d D . P A 2
H26A H 0.601409 0.230145 0.838928 0.095 Uiso 0.292(9) 1 calc R U P A 2
H26B H 0.530103 0.253530 0.743605 0.095 Uiso 0.292(9) 1 calc R U P A 2
C23 C 0.5961(4) 0.2496(4) 0.7830(3) 0.0574(9) Uani 0.708(9) 1 d D . P A 1
H23A H 0.618168 0.199695 0.829418 0.069 Uiso 0.708(9) 1 calc R U P A 1
H23B H 0.560742 0.211752 0.730203 0.069 Uiso 0.708(9) 1 calc R U P A 1
H2 H 0.7718(14) 0.4383(11) 0.5016(9) 0.040(4) Uiso 1 1 d . . . . .

loop_
_atom_site_aniso_label
_atom_site_aniso_U_11
_atom_site_aniso_U_22
_atom_site_aniso_U_33
_atom_site_aniso_U_23
_atom_site_aniso_U_13
_atom_site_aniso_U_12
K1 0.03789(16) 0.0653(2) 0.03033(15) 0.00294(10) 0.00855(10) -0.00203(11)
O2 0.0566(6) 0.0658(7) 0.0490(6) -0.0003(5) 0.0058(5) 0.0038(5)
O4 0.0590(6) 0.0618(7) 0.0586(6) 0.0020(5) 0.0124(5) 0.0027(5)
O1 0.0426(5) 0.0857(8) 0.0610(7) 0.0023(5) 0.0188(5) 0.0022(5)
C3 0.0242(5) 0.0324(5) 0.0270(5) 0.0001(4) 0.0071(4) -0.0024(4)
C4 0.0234(5) 0.0293(5) 0.0252(4) 0.0001(3) 0.0049(4) -0.0014(4)
C2 0.0242(5) 0.0353(5) 0.0308(5) -0.0021(4) 0.0091(4) -0.0002(4)
C1 0.0248(5) 0.0301(5) 0.0286(5) -0.0023(4) 0.0061(4) 0.0000(4)
C11 0.0254(5) 0.0343(5) 0.0325(5) 0.0052(4) 0.0032(4) -0.0030(4)
C5 0.0273(5) 0.0318(5) 0.0294(5) -0.0041(4) 0.0006(4) 0.0011(4)
C6 0.0347(5) 0.0333(5) 0.0347(5) 0.0008(4) 0.0031(4) 0.0005(4)
C16 0.0376(6) 0.0347(6) 0.0390(6) 0.0003(4) -0.0003(5) -0.0021(4)
C10 0.0320(6) 0.0395(6) 0.0524(7) -0.0068(5) 0.0072(5) 0.0042(5)
C12 0.0304(5) 0.0495(7) 0.0544(7) 0.0062(6) 0.0127(5) -0.0073(5)
C7 0.0527(7) 0.0331(6) 0.0463(7) 0.0044(5) 0.0032(6) -0.0025(5)
C9 0.0411(7) 0.0433(7) 0.0643(9) -0.0106(6) 0.0024(6) 0.0137(5)
C8 0.0582(8) 0.0322(6) 0.0592(8) -0.0013(6) -0.0030(7) 0.0109(6)
C15 0.0576(8) 0.0345(6) 0.0560(8) -0.0002(5) -0.0133(6) -0.0064(6)
C14 0.0454(8) 0.0488(8) 0.0857(11) 0.0129(8) -0.0135(8) -0.0223(6)
C13 0.0317(6) 0.0664(10) 0.0852(11) 0.0191(8) 0.0095(7) -0.0155(6)
C24 0.0751(12) 0.0697(11) 0.0739(11) -0.0060(9) 0.0087(9) 0.0170(9)
C19 0.0578(10) 0.0783(12) 0.0660(10) -0.0099(9) -0.0066(8) -0.0023(8)
C18 0.0432(8) 0.0857(12) 0.0866(13) 0.0112(10) 0.0083(8) -0.0135(8)
C21 0.0530(9) 0.1085(15) 0.0622(10) 0.0037(10) 0.0138(8) 0.0158(9)
C20 0.0858(13) 0.0967(15) 0.0616(10) -0.0050(10) 0.0206(10) 0.0216(11)
C17 0.0492(9) 0.169(2) 0.0682(12) 0.0074(13) 0.0212(9) 0.0325(12)
O3 0.0429(19) 0.072(4) 0.036(2) 0.009(2) 0.0114(15) 0.0025(18)
O5 0.0432(8) 0.099(2) 0.0480(12) 0.0205(14) 0.0184(8) 0.0113(10)
C25 0.069(4) 0.080(6) 0.043(4) 0.012(4) 0.019(3) 0.014(4)
C22 0.0627(16) 0.077(2) 0.0411(15) 0.0099(14) 0.0245(13) 0.0014(16)
C26 0.136(10) 0.057(6) 0.051(5) 0.003(4) 0.038(5) -0.018(6)
C23 0.0623(16) 0.064(2) 0.0422(15) 0.0002(15) 0.0091(11) -0.0116(14)

loop_
_atom_type_symbol
_atom_type_description
_atom_type_scat_dispersion_real
_atom_type_scat_dispersion_imag
_atom_type_scat_source
C C 0.0181 0.0091 'International Tables Vol C Tables 4.2.6.8 and 6.1.1.4'
H H 0.0000 0.0000 'International Tables Vol C Tables 4.2.6.8 and 6.1.1.4'
K K 0.3868 1.0657 'International Tables Vol C Tables 4.2.6.8 and 6.1.1.4'
O O 0.0492 0.0322 'International Tables Vol C Tables 4.2.6.8 and 6.1.1.4'

loop_
_exptl_crystal_face_index_h
_exptl_crystal_face_index_k
_exptl_crystal_face_index_l
_exptl_crystal_face_perp_dist
0 0 -1 0.0941
0 0 1 0.1432
0 -1 -1 0.0604
1 -1 1 0.0858
-1 -2 0 0.1057
0 1 1 0.1016
-2 1 -1 0.0900
-2 -1 -1 0.0786
1 -1 -1 0.0664
2 -1 1 0.0785
-1 -2 2 0.1112
0 2 -1 0.0902
-1 2 -2 0.0901
1 1 -1 0.0753
0 1 -2 0.0828
-2 -1 2 0.1280
2 1 -1 0.0630
0 -1 1 0.0994

loop_
_geom_angle_atom_site_label_1
_geom_angle_atom_site_label_2
_geom_angle_atom_site_label_3
_geom_angle
_geom_angle_site_symmetry_1
_geom_angle_site_symmetry_3
_geom_angle_publ_flag
O2 K1 O4 91.23(3) . . ?
O2 K1 O1 60.93(4) . . ?
O2 K1 C3 110.01(3) . . ?
O2 K1 C4 118.82(3) . . ?
O2 K1 C4 145.85(3) . 3_666 ?
O2 K1 C2 127.30(3) . . ?
O2 K1 C1 154.35(3) . . ?
O4 K1 O1 78.52(4) . . ?
O4 K1 C3 150.37(3) . . ?
O4 K1 C4 148.98(3) . . ?
O4 K1 C4 121.23(3) . 3_666 ?
O4 K1 C2 123.38(3) . . ?
O4 K1 C1 108.56(3) . . ?
O1 K1 C3 93.63(3) . . ?
O1 K1 C4 130.91(3) . 3_666 ?
O1 K1 C4 121.32(3) . . ?
O1 K1 C2 86.33(3) . . ?
O1 K1 C1 106.20(3) . . ?
C3 K1 C2 27.00(3) . . ?
C4 K1 C3 45.76(3) 3_666 . ?
C4 K1 C3 27.83(3) . . ?
C4 K1 C4 27.81(4) 3_666 . ?
C4 K1 C2 44.59(3) . . ?
C4 K1 C2 44.70(3) 3_666 . ?
C1 K1 C3 45.89(3) . . ?
C1 K1 C4 46.03(3) . . ?
C1 K1 C4 28.07(3) . 3_666 ?
C1 K1 C2 27.30(3) . . ?
O3 K1 O2 84.52(18) . . ?
O3 K1 O4 65.61(11) . . ?
O3 K1 O1 129.37(11) . . ?
O3 K1 C3 134.61(8) . . ?
O3 K1 C4 107.18(8) . . ?
O3 K1 C2 143.11(14) . . ?
O3 K1 C1 118.12(16) . . ?
O5 K1 O2 101.93(10) . . ?
O5 K1 O4 60.15(5) . . ?
O5 K1 O1 135.56(5) . . ?
O5 K1 C3 130.33(5) . . ?
O5 K1 C4 87.35(7) . 3_666 ?
O5 K1 C4 103.00(5) . . ?
O5 K1 C2 128.84(9) . . ?
O5 K1 C1 102.07(9) . . ?
C19 O2 K1 116.53(10) . . ?
C19 O2 C20 112.57(14) . . ?
C20 O2 K1 115.34(12) . . ?
C24 O4 K1 112.96(11) . . ?
C24 O4 C26 127.6(5) . . ?
C26 O4 K1 105.0(5) . . ?
C23 O4 K1 114.5(2) . . ?
C23 O4 C24 107.6(2) . . ?
C18 O1 K1 110.67(10) . . ?
C18 O1 C17 112.44(17) . . ?
C17 O1 K1 116.77(11) . . ?
C4 C3 K1 75.37(6) . . ?
C4 C3 C11 130.81(9) . . ?
C2 C3 K1 76.73(6) . . ?
C2 C3 C4 106.20(9) . . ?
C2 C3 C11 121.64(9) . . ?
C11 C3 K1 103.53(6) . . ?
K1 C4 K1 152.19(4) 3_666 . ?
C3 C4 K1 76.79(6) . . ?
C3 C4 K1 112.23(6) . 3_666 ?
C3 C4 C1 143.71(9) . 3_666 ?
C4 C4 K1 76.50(7) 3_666 3_666 ?
C4 C4 K1 75.69(7) 3_666 . ?
C4 C4 C3 108.04(10) 3_666 . ?
C4 C4 C1 108.25(10) 3_666 3_666 ?
C1 C4 K1 113.15(6) 3_666 . ?
C1 C4 K1 75.89(5) 3_666 3_666 ?
K1 C2 H2 108.2(9) . . ?
C3 C2 K1 76.27(6) . . ?
C3 C2 C1 111.69(9) . . ?
C3 C2 H2 123.7(9) . . ?
C1 C2 K1 74.90(6) . . ?
C1 C2 H2 123.8(9) . . ?
C4 C1 K1 76.04(6) 3_666 . ?
C4 C1 C5 130.45(9) 3_666 . ?
C2 C1 K1 77.80(6) . . ?
C2 C1 C4 105.73(9) . 3_666 ?
C2 C1 C5 122.20(9) . . ?
C5 C1 K1 100.97(6) . . ?
C16 C11 C3 122.25(10) . . ?
C16 C11 C12 116.65(11) . . ?
C12 C11 C3 120.92(11) . . ?
C6 C5 C1 122.77(10) . . ?
C6 C5 C10 116.35(10) . . ?
C10 C5 C1 120.82(10) . . ?
C5 C6 H6 119.5 . . ?
C7 C6 C5 121.10(12) . . ?
C7 C6 H6 119.5 . . ?
C11 C16 H16 119.2 . . ?
C15 C16 C11 121.57(13) . . ?
C15 C16 H16 119.2 . . ?
C5 C10 H10 119.1 . . ?
C9 C10 C5 121.81(13) . . ?
C9 C10 H10 119.1 . . ?
C11 C12 H12 119.5 . . ?
C13 C12 C11 121.09(14) . . ?
C13 C12 H12 119.5 . . ?
C6 C7 H7 119.3 . . ?
C8 C7 C6 121.30(13) . . ?
C8 C7 H7 119.3 . . ?
C10 C9 H9 119.6 . . ?
C8 C9 C10 120.79(13) . . ?
C8 C9 H9 119.6 . . ?
C7 C8 C9 118.62(12) . . ?
C7 C8 H8 120.7 . . ?
C9 C8 H8 120.7 . . ?
C16 C15 H15 119.6 . . ?
C14 C15 C16 120.84(15) . . ?
C14 C15 H15 119.6 . . ?
C15 C14 H14 120.6 . . ?
C15 C14 C13 118.78(13) . . ?
C13 C14 H14 120.6 . . ?
C12 C13 H13 119.5 . . ?
C14 C13 C12 121.06(15) . . ?
C14 C13 H13 119.5 . . ?
O4 C24 H24A 109.5 . . ?
O4 C24 H24B 109.5 . . ?
O4 C24 H24C 109.5 . . ?
H24A C24 H24B 109.5 . . ?
H24A C24 H24C 109.5 . . ?
H24B C24 H24C 109.5 . . ?
O2 C19 H19A 109.6 . . ?
O2 C19 H19B 109.6 . . ?
O2 C19 C18 110.07(15) . . ?
H19A C19 H19B 108.2 . . ?
C18 C19 H19A 109.6 . . ?
C18 C19 H19B 109.6 . . ?
O1 C18 C19 109.33(15) . . ?
O1 C18 H18A 109.8 . . ?
O1 C18 H18B 109.8 . . ?
C19 C18 H18A 109.8 . . ?
C19 C18 H18B 109.8 . . ?
H18A C18 H18B 108.3 . . ?
H21D C21 H21E 109.5 . . ?
H21D C21 H21F 109.5 . . ?
H21E C21 H21F 109.5 . . ?
H21A C21 H21B 109.5 . . ?
H21A C21 H21C 109.5 . . ?
H21B C21 H21C 109.5 . . ?
O3 C21 H21D 109.5 . . ?
O3 C21 H21E 109.5 . . ?
O3 C21 H21F 109.5 . . ?
O5 C21 H21A 109.5 . . ?
O5 C21 H21B 109.5 . . ?
O5 C21 H21C 109.5 . . ?
O2 C20 H20A 109.5 . . ?
O2 C20 H20B 109.5 . . ?
O2 C20 H20C 109.5 . . ?
H20A C20 H20B 109.5 . . ?
H20A C20 H20C 109.5 . . ?
H20B C20 H20C 109.5 . . ?
O1 C17 H17A 109.5 . . ?
O1 C17 H17B 109.5 . . ?
O1 C17 H17C 109.5 . . ?
H17A C17 H17B 109.5 . . ?
H17A C17 H17C 109.5 . . ?
H17B C17 H17C 109.5 . . ?
C21 O3 K1 121.9(3) . . ?
C21 O3 C25 112.5(5) . . ?
C25 O3 K1 112.9(4) . . ?
C21 O5 K1 121.69(19) . . ?
C21 O5 C22 113.7(2) . . ?
C22 O5 K1 117.72(16) . . ?
O3 C25 H25A 109.3 . . ?
O3 C25 H25B 109.3 . . ?
O3 C25 C26 111.7(7) . . ?
H25A C25 H25B 107.9 . . ?
C26 C25 H25A 109.3 . . ?
C26 C25 H25B 109.3 . . ?
O5 C22 H22A 110.0 . . ?
O5 C22 H22B 110.0 . . ?
O5 C22 C23 108.3(3) . . ?
H22A C22 H22B 108.4 . . ?
C23 C22 H22A 110.0 . . ?
C23 C22 H22B 110.0 . . ?
O4 C26 C25 117.9(8) . . ?
O4 C26 H26A 107.8 . . ?
O4 C26 H26B 107.8 . . ?
C25 C26 H26A 107.8 . . ?
C25 C26 H26B 107.8 . . ?
H26A C26 H26B 107.2 . . ?
O4 C23 C22 108.2(3) . . ?
O4 C23 H23A 110.1 . . ?
O4 C23 H23B 110.1 . . ?
C22 C23 H23A 110.1 . . ?
C22 C23 H23B 110.1 . . ?
H23A C23 H23B 108.4 . . ?

loop_
_geom_bond_atom_site_label_1
_geom_bond_atom_site_label_2
_geom_bond_distance
_geom_bond_site_symmetry_2
_geom_bond_publ_flag
K1 O2 2.7507(12) . ?
K1 O4 2.7678(12) . ?
K1 O1 2.8151(11) . ?
K1 C3 3.0148(10) . ?
K1 C4 2.9858(10) 3_666 ?
K1 C4 2.9963(10) . ?
K1 C2 3.0206(11) . ?
K1 C1 2.9838(10) . ?
K1 O3 2.740(4) . ?
K1 O5 2.7207(19) . ?
O2 C19 1.414(2) . ?
O2 C20 1.414(2) . ?
O4 C24 1.422(2) . ?
O4 C26 1.428(11) . ?
O4 C23 1.414(4) . ?
O1 C18 1.410(2) . ?
O1 C17 1.416(2) . ?
C3 C4 1.4459(13) . ?
C3 C2 1.4087(15) . ?
C3 C11 1.4588(14) . ?
C4 C4 1.4375(19) 3_666 ?
C4 C1 1.4479(13) 3_666 ?
C2 C1 1.4173(14) . ?
C2 H2 0.963(15) . ?
C1 C5 1.4594(14) . ?
C11 C16 1.3997(17) . ?
C11 C12 1.4097(16) . ?
C5 C6 1.4039(16) . ?
C5 C10 1.4124(15) . ?
C6 H6 0.9500 . ?
C6 C7 1.3905(17) . ?
C16 H16 0.9500 . ?
C16 C15 1.3894(18) . ?
C10 H10 0.9500 . ?
C10 C9 1.3817(19) . ?
C12 H12 0.9500 . ?
C12 C13 1.3890(19) . ?
C7 H7 0.9500 . ?
C7 C8 1.381(2) . ?
C9 H9 0.9500 . ?
C9 C8 1.381(2) . ?
C8 H8 0.9500 . ?
C15 H15 0.9500 . ?
C15 C14 1.379(3) . ?
C14 H14 0.9500 . ?
C14 C13 1.380(3) . ?
C13 H13 0.9500 . ?
C24 H24A 0.9800 . ?
C24 H24B 0.9800 . ?
C24 H24C 0.9800 . ?
C19 H19A 0.9900 . ?
C19 H19B 0.9900 . ?
C19 C18 1.482(3) . ?
C18 H18A 0.9900 . ?
C18 H18B 0.9900 . ?
C21 H21D 0.9800 . ?
C21 H21E 0.9800 . ?
C21 H21F 0.9800 . ?
C21 H21A 0.9800 . ?
C21 H21B 0.9800 . ?
C21 H21C 0.9800 . ?
C21 O3 1.375(4) . ?
C21 O5 1.403(3) . ?
C20 H20A 0.9800 . ?
C20 H20B 0.9800 . ?
C20 H20C 0.9800 . ?
C17 H17A 0.9800 . ?
C17 H17B 0.9800 . ?
C17 H17C 0.9800 . ?
O3 C25 1.417(7) . ?
O5 C22 1.415(3) . ?
C25 H25A 0.9900 . ?
C25 H25B 0.9900 . ?
C25 C26 1.468(10) . ?
C22 H22A 0.9900 . ?
C22 H22B 0.9900 . ?
C22 C23 1.483(4) . ?
C26 H26A 0.9900 . ?
C26 H26B 0.9900 . ?
C23 H23A 0.9900 . ?
C23 H23B 0.9900 . ?

loop_
_geom_torsion_atom_site_label_1
_geom_torsion_atom_site_label_2
_geom_torsion_atom_site_label_3
_geom_torsion_atom_site_label_4
_geom_torsion
_geom_torsion_site_symmetry_1
_geom_torsion_site_symmetry_2
_geom_torsion_site_symmetry_3
_geom_torsion_site_symmetry_4
_geom_torsion_publ_flag
K1 O2 C19 C18 40.5(2) . . . . ?
K1 O4 C26 C25 -51.7(10) . . . . ?
K1 O4 C23 C22 -50.9(3) . . . . ?
K1 O1 C18 C19 54.96(17) . . . . ?
K1 C3 C4 K1 -152.33(5) . . . 3_666 ?
K1 C3 C4 C4 -69.92(9) . . . 3_666 ?
K1 C3 C4 C1 111.27(15) . . . 3_666 ?
K1 C3 C2 C1 67.31(8) . . . . ?
K1 C3 C11 C16 -58.78(11) . . . . ?
K1 C3 C11 C12 116.26(10) . . . . ?
K1 C2 C1 C4 71.50(7) . . . 3_666 ?
K1 C2 C1 C5 -95.39(9) . . . . ?
K1 C1 C5 C6 71.02(10) . . . . ?
K1 C1 C5 C10 -106.01(10) . . . . ?
K1 O3 C25 C26 -34.9(9) . . . . ?
K1 O5 C22 C23 -45.1(3) . . . . ?
O2 C19 C18 O1 -65.0(2) . . . . ?
C3 C2 C1 K1 -68.17(8) . . . . ?
C3 C2 C1 C4 3.33(12) . . . 3_666 ?
C3 C2 C1 C5 -163.56(10) . . . . ?
C3 C11 C16 C15 174.20(11) . . . . ?
C3 C11 C12 C13 -174.70(12) . . . . ?
C4 C3 C2 K1 -70.20(7) . . . . ?
C4 C3 C2 C1 -2.89(12) . . . . ?
C4 C3 C11 C16 23.44(17) . . . . ?
C4 C3 C11 C12 -161.52(11) . . . . ?
C4 C1 C5 C6 -9.91(17) 3_666 . . . ?
C4 C1 C5 C10 173.06(11) 3_666 . . . ?
C2 C3 C4 K1 -81.16(8) . . . 3_666 ?
C2 C3 C4 K1 71.17(7) . . . . ?
C2 C3 C4 C4 1.25(13) . . . 3_666 ?
C2 C3 C4 C1 -177.56(13) . . . 3_666 ?
C2 C3 C11 C16 -141.37(11) . . . . ?
C2 C3 C11 C12 33.66(16) . . . . ?
C2 C1 C5 C6 153.42(10) . . . . ?
C2 C1 C5 C10 -23.61(16) . . . . ?
C1 C5 C6 C7 -178.54(10) . . . . ?
C1 C5 C10 C9 177.20(12) . . . . ?
C11 C3 C4 K1 -95.40(11) . . . . ?
C11 C3 C4 K1 112.27(11) . . . 3_666 ?
C11 C3 C4 C4 -165.32(11) . . . 3_666 ?
C11 C3 C4 C1 15.9(2) . . . 3_666 ?
C11 C3 C2 K1 97.88(9) . . . . ?
C11 C3 C2 C1 165.19(9) . . . . ?
C11 C16 C15 C14 0.8(2) . . . . ?
C11 C12 C13 C14 0.0(2) . . . . ?
C5 C6 C7 C8 1.46(19) . . . . ?
C5 C10 C9 C8 1.4(2) . . . . ?
C6 C5 C10 C9 -0.02(18) . . . . ?
C6 C7 C8 C9 0.0(2) . . . . ?
C16 C11 C12 C13 0.60(18) . . . . ?
C16 C15 C14 C13 -0.2(2) . . . . ?
C10 C5 C6 C7 -1.39(16) . . . . ?
C10 C9 C8 C7 -1.4(2) . . . . ?
C12 C11 C16 C15 -1.04(17) . . . . ?
C15 C14 C13 C12 -0.3(2) . . . . ?
C24 O4 C26 C25 172.6(6) . . . . ?
C24 O4 C23 C22 -177.3(2) . . . . ?
C21 O3 C25 C26 107.9(9) . . . . ?
C21 O5 C22 C23 163.4(4) . . . . ?
C20 O2 C19 C18 177.04(17) . . . . ?
C17 O1 C18 C19 -172.46(16) . . . . ?
O3 C25 C26 O4 63.3(12) . . . . ?
O5 C22 C23 O4 62.7(4) . . . . ?

loop_
_exptl_oxdiff_crystal_face_indexfrac_h
_exptl_oxdiff_crystal_face_indexfrac_k
_exptl_oxdiff_crystal_face_indexfrac_l
_exptl_oxdiff_crystal_face_x
_exptl_oxdiff_crystal_face_y
_exptl_oxdiff_crystal_face_z
-0.0003 -0.0016 -0.9995 0.0144 -0.0626 0.0714
0.0003 0.0016 0.9995 -0.0144 0.0626 -0.0714
-0.0020 -1.0009 -0.9970 0.1307 -0.0461 0.0626
0.9986 -0.9970 1.0002 0.1029 0.0034 -0.2031
-1.0033 -1.9992 0.0068 0.2314 0.1089 0.1051
0.0020 1.0009 0.9970 -0.1307 0.0461 -0.0626
-1.9985 0.9963 -0.9984 -0.1040 0.0725 0.3260
-2.0019 -1.0022 -0.9934 0.1285 0.1056 0.3082
0.9980 -1.0002 -0.9988 0.1318 -0.1219 -0.0603
1.9985 -0.9963 0.9984 0.1040 -0.0725 -0.3260
-1.0027 -1.9959 2.0058 0.2026 0.2342 -0.0378
0.0031 1.9969 -1.0045 -0.2181 -0.0958 0.0892
-0.9972 1.9946 -2.0022 -0.2047 -0.0826 0.2835
1.0013 0.9983 -1.0038 -0.1007 -0.1550 -0.0425
0.0011 0.9960 -2.0015 -0.0874 -0.1418 0.1517
-2.0010 -0.9973 2.0051 0.0852 0.2935 0.0939
2.0013 0.9989 -1.0056 -0.0996 -0.2308 -0.1654
-0.0014 -0.9976 1.0020 0.1018 0.0792 -0.0803
